data_4119694
loop_
_publ_author_name
'Ilne Grobler'
'Vincent J. Smith'
'Prashant M. Bhatt'
'Simon A. Herbert'
'Leonard J. Barbour'

_publ_section_title
;
 Tunable Anisotropic Thermal Expansion of a Porous Zinc(II) Metal-Organic
 Framework
;
_journal_name_full 'Journal of the American Chemical Society'
_journal_page_first 6411
_journal_page_last 6414
_journal_paper_doi 10.1021/ja401671p
_journal_volume 135
_journal_year 2013
_chemical_formula_moiety 'C18 H11 N2 O3 Zn (C2H5OH)'
_chemical_formula_sum 'C20 H17 N2 O4 Zn'
_chemical_formula_weight 414.73
_chemical_name_common 'MOF-150 (ethanol)'
_chemical_name_systematic
;
 ?
;
_space_group_IT_number 82
_symmetry_cell_setting tetragonal
_symmetry_space_group_name_Hall 'I -4'
_symmetry_space_group_name_H-M 'I -4'
_atom_sites_solution_hydrogens geom
_atom_sites_solution_primary direct
_atom_sites_solution_secondary difmap
_audit_creation_method SHELXL-97
_cell_angle_alpha 90.00
_cell_angle_beta 90.00
_cell_angle_gamma 90.00
_cell_formula_units_Z 8
_cell_length_a 26.713(4)
_cell_length_b 26.713(4)
_cell_length_c 5.0883(8)
_cell_measurement_reflns_used 4248
_cell_measurement_temperature 100(2)
_cell_measurement_theta_max 27.104
_cell_measurement_theta_min 2.156
_cell_volume 3630.9(10)
_computing_cell_refinement 'SAINT (Bruker, 2009)'
_computing_data_collection 'APEX2 (Bruker, 2009)'
_computing_data_reduction SAINT
_computing_molecular_graphics 'X-Seed (Barbour,2001; Atwood & Barbour,2003)'
_computing_structure_refinement 'SHELXL-97 (Sheldrick, 1997)'
_computing_structure_solution 'SHELXS-97 (Sheldrick, 1990)'
_diffrn_ambient_temperature 100(2)
_diffrn_measured_fraction_theta_full 0.998
_diffrn_measured_fraction_theta_max 0.946
_diffrn_measurement_device_type 'Bruker Apex SMART CCD area-detector'
_diffrn_measurement_method \w
_diffrn_radiation_monochromator graphite
_diffrn_radiation_source 'fine-focus sealed tube'
_diffrn_radiation_type MoK\a
_diffrn_radiation_wavelength 0.71073
_diffrn_reflns_av_R_equivalents 0.0384
_diffrn_reflns_av_sigmaI/netI 0.0551
_diffrn_reflns_limit_h_max 34
_diffrn_reflns_limit_h_min -26
_diffrn_reflns_limit_k_max 34
_diffrn_reflns_limit_k_min -34
_diffrn_reflns_limit_l_max 6
_diffrn_reflns_limit_l_min -6
_diffrn_reflns_number 10621
_diffrn_reflns_theta_full 26.00
_diffrn_reflns_theta_max 27.75
_diffrn_reflns_theta_min 1.52
_exptl_absorpt_coefficient_mu 1.381
_exptl_absorpt_correction_T_max 0.8629
_exptl_absorpt_correction_T_min 0.7602
_exptl_absorpt_correction_type multi-scan
_exptl_absorpt_process_details (SAINT(Bruker,2008))
_exptl_crystal_colour Brown
_exptl_crystal_density_diffrn 1.517
_exptl_crystal_description Block
_exptl_crystal_F_000 1704
_exptl_crystal_size_max 0.21
_exptl_crystal_size_mid 0.17
_exptl_crystal_size_min 0.11
_refine_diff_density_max 1.197
_refine_diff_density_min -0.524
_refine_diff_density_rms 0.093
_refine_ls_abs_structure_details 'Flack H D (1983), Acta Cryst. A39, 876-881'
_refine_ls_abs_structure_Flack 0.032(19)
_refine_ls_extinction_method none
_refine_ls_goodness_of_fit_ref 1.050
_refine_ls_hydrogen_treatment constr
_refine_ls_matrix_type full
_refine_ls_number_parameters 272
_refine_ls_number_reflns 3888
_refine_ls_number_restraints 0
_refine_ls_restrained_S_all 1.050
_refine_ls_R_factor_all 0.0551
_refine_ls_R_factor_gt 0.0469
_refine_ls_shift/su_max 0.007
_refine_ls_shift/su_mean 0.000
_refine_ls_structure_factor_coef Fsqd
_refine_ls_weighting_details 'calc w=1/[\s^2^(Fo^2^)+(0.0594P)^2^+9.2388P] where P=(Fo^2^+2Fc^2^)/3'
_refine_ls_weighting_scheme calc
_refine_ls_wR_factor_gt 0.1129
_refine_ls_wR_factor_ref 0.1178
_reflns_number_gt 3469
_reflns_number_total 3888
_reflns_threshold_expression >2s(I)
_cod_data_source_file ja401671p_si_001_6.cif
_cod_data_source_block C:1_EtOH_100K
_cod_original_cell_volume 3631.0(10)
_cod_original_sg_symbol_Hall I-4
_cod_database_code 4119694

loop_
_symmetry_equiv_pos_as_xyz
'x, y, z'
'y, -x, -z'
'-x, -y, z'
'-y, x, -z'
'x+1/2, y+1/2, z+1/2'
'y+1/2, -x+1/2, -z+1/2'
'-x+1/2, -y+1/2, z+1/2'
'-y+1/2, x+1/2, -z+1/2'

loop_
_atom_site_label
_atom_site_type_symbol
_atom_site_fract_x
_atom_site_fract_y
_atom_site_fract_z
_atom_site_U_iso_or_equiv
_atom_site_adp_type
_atom_site_occupancy
_atom_site_symmetry_multiplicity
_atom_site_calc_flag
_atom_site_refinement_flags
_atom_site_disorder_assembly
_atom_site_disorder_group
Zn1 Zn 0.713299(16) 0.270911(16) 0.80051(10) 0.01604(13) Uani 1 1 d . . .
O1 O 0.75131(11) 0.21902(11) 0.6238(6) 0.0224(7) Uani 1 1 d . . .
C1 C 0.60383(15) 0.26647(15) 0.6850(11) 0.0208(9) Uani 1 1 d . . .
H1 H 0.6071 0.2923 0.5578 0.025 Uiso 1 1 calc R . .
O2 O 0.33178(11) 0.28026(12) 0.4167(7) 0.0255(7) Uani 1 1 d . . .
C2 C 0.62201(15) 0.21156(16) 0.9897(10) 0.0186(9) Uani 1 1 d . . .
N3 N 0.64156(12) 0.24912(13) 0.8246(9) 0.0200(8) Uani 1 1 d . . .
C3 C 0.64514(15) 0.18367(15) 1.1764(10) 0.0217(9) Uani 1 1 d . . .
H3 H 0.6797 0.1880 1.2144 0.026 Uiso 1 1 calc R . .
O4 O 0.59839(16) 0.34506(16) 0.1998(11) 0.0538(11) Uiso 1 1 d . . .
H4 H 0.6158 0.3571 0.3218 0.065 Uiso 1 1 calc R . .
C4 C 0.61616(14) 0.14804(15) 1.3117(10) 0.0187(8) Uani 1 1 d . . .
C5 C 0.63743(17) 0.11804(17) 1.5160(10) 0.0245(10) Uani 1 1 d . . .
H5 H 0.6717 0.1222 1.5615 0.029 Uiso 1 1 calc R . .
N6 N 0.55988(12) 0.24350(13) 0.7423(8) 0.0213(9) Uani 1 1 d . A .
C6 C 0.60890(17) 0.08330(17) 1.6474(10) 0.0277(11) Uani 1 1 d . . .
H6 H 0.6235 0.0633 1.7814 0.033 Uiso 1 1 calc R . .
C7 C 0.55748(19) 0.07723(17) 1.5828(11) 0.0309(11) Uani 1 1 d . . .
H7 H 0.5380 0.0534 1.6761 0.037 Uiso 1 1 calc R . .
C8 C 0.53571(17) 0.10483(17) 1.3906(10) 0.0269(11) Uani 1 1 d . . .
H8 H 0.5016 0.0993 1.3468 0.032 Uiso 1 1 calc R . .
C9 C 0.56373(15) 0.14228(14) 1.2532(9) 0.0201(10) Uani 1 1 d . . .
C10 C 0.54059(15) 0.17207(15) 1.0615(9) 0.0189(9) Uani 1 1 d . . .
H10 H 0.5061 0.1684 1.0208 0.023 Uiso 1 1 calc R . .
C11 C 0.56998(15) 0.20694(16) 0.9345(10) 0.0196(9) Uani 1 1 d . . .
C12 C 0.51189(15) 0.25749(16) 0.6376(9) 0.0189(9) Uani 1 1 d . . .
C15 C 0.41978(16) 0.28528(17) 0.4391(10) 0.0232(10) Uani 1 1 d . . .
C18 C 0.37034(16) 0.30023(19) 0.3215(13) 0.0310(12) Uani 1 1 d . A .
C19 C 0.5616(6) 0.3845(5) 0.103(3) 0.157(6) Uiso 1 1 d . . .
H19A H 0.5651 0.3898 -0.0888 0.188 Uiso 1 1 calc R . .
H19B H 0.5267 0.3746 0.1421 0.188 Uiso 1 1 calc R . .
C20 C 0.5760(7) 0.4312(7) 0.253(5) 0.221(9) Uiso 1 1 d . . .
H20A H 0.5586 0.4315 0.4230 0.331 Uiso 1 1 calc R . .
H20B H 0.5664 0.4608 0.1518 0.331 Uiso 1 1 calc R . .
H20C H 0.6122 0.4314 0.2828 0.331 Uiso 1 1 calc R . .
O3A O 0.3702(3) 0.3165(3) 0.0802(15) 0.0264(17) Uani 0.508(6) 1 d P A 2
C13A C 0.5090(3) 0.2751(4) 0.3859(19) 0.024(2) Uani 0.508(6) 1 d P A 2
H13A H 0.5385 0.2781 0.2833 0.029 Uiso 0.508(6) 1 calc PR A 2
C14A C 0.4630(3) 0.2886(3) 0.2787(19) 0.0220(19) Uani 0.508(6) 1 d P A 2
H14A H 0.4606 0.2999 0.1020 0.026 Uiso 0.508(6) 1 calc PR A 2
C16A C 0.4227(3) 0.2674(3) 0.686(2) 0.0201(18) Uani 0.508(6) 1 d P A 2
H16A H 0.3930 0.2635 0.7865 0.024 Uiso 0.508(6) 1 calc PR A 2
C17A C 0.4682(3) 0.2547(3) 0.795(2) 0.0250(19) Uiso 0.508(6) 1 d P A 2
H17A H 0.4703 0.2443 0.9730 0.030 Uiso 0.508(6) 1 calc PR A 2
O3B O 0.3676(2) 0.3414(3) 0.204(2) 0.035(2) Uani 0.492(6) 1 d P A 1
C13B C 0.5051(3) 0.3075(3) 0.576(2) 0.024(2) Uani 0.492(6) 1 d P A 1
H13B H 0.5312 0.3312 0.6003 0.028 Uiso 0.492(6) 1 calc PR A 1
C14B C 0.4585(3) 0.3217(3) 0.4775(19) 0.022(2) Uani 0.492(6) 1 d P A 1
H14B H 0.4523 0.3558 0.4355 0.026 Uiso 0.492(6) 1 calc PR A 1
C16B C 0.4287(3) 0.2373(3) 0.5132(19) 0.021(2) Uani 0.492(6) 1 d P A 1
H16B H 0.4022 0.2136 0.5088 0.025 Uiso 0.492(6) 1 calc PR A 1
C17B C 0.4756(3) 0.2222(3) 0.595(2) 0.0196(19) Uani 0.492(6) 1 d P A 1
H17B H 0.4826 0.1877 0.6213 0.024 Uiso 0.492(6) 1 calc PR A 1

loop_
_atom_site_aniso_label
_atom_site_aniso_U_11
_atom_site_aniso_U_22
_atom_site_aniso_U_33
_atom_site_aniso_U_23
_atom_site_aniso_U_13
_atom_site_aniso_U_12
Zn1 0.0129(2) 0.0141(2) 0.0211(2) 0.00207(19) 0.00077(19) -0.00110(18)
O1 0.0239(16) 0.0172(15) 0.0262(18) 0.0022(12) 0.0031(13) 0.0011(12)
C1 0.0158(19) 0.020(2) 0.026(2) 0.005(2) -0.002(2) -0.0009(15)
O2 0.0145(14) 0.0352(18) 0.0268(17) 0.0073(15) -0.0025(13) -0.0035(13)
C2 0.0132(19) 0.015(2) 0.027(2) 0.0043(18) 0.0020(17) -0.0027(15)
N3 0.0144(16) 0.0182(17) 0.028(2) 0.0067(17) -0.0024(17) -0.0032(13)
C3 0.0134(19) 0.021(2) 0.031(2) -0.003(2) -0.0048(19) -0.0010(15)
C4 0.0179(18) 0.0166(18) 0.022(2) -0.0024(19) -0.0003(19) 0.0014(15)
C5 0.019(2) 0.028(2) 0.026(3) 0.005(2) 0.0018(19) 0.0011(18)
N6 0.0123(15) 0.0217(17) 0.030(3) 0.0109(16) -0.0026(15) -0.0028(13)
C6 0.030(2) 0.022(2) 0.031(3) 0.011(2) 0.000(2) 0.0070(18)
C7 0.032(3) 0.020(2) 0.040(3) 0.010(2) 0.006(2) 0.0003(19)
C8 0.022(2) 0.023(2) 0.036(3) 0.005(2) 0.007(2) -0.0036(17)
C9 0.0181(19) 0.0124(18) 0.030(3) 0.0029(17) 0.0020(18) 0.0012(15)
C10 0.0140(19) 0.019(2) 0.024(2) 0.0050(18) 0.0003(17) -0.0005(16)
C11 0.015(2) 0.021(2) 0.023(2) 0.0038(18) -0.0027(18) 0.0017(16)
C12 0.0096(18) 0.022(2) 0.025(3) 0.0036(17) -0.0029(16) 0.0004(15)
C15 0.013(2) 0.024(2) 0.032(3) 0.007(2) 0.0021(19) 0.0021(17)
C18 0.015(2) 0.034(3) 0.044(3) 0.015(3) -0.006(2) 0.0002(18)
O3A 0.021(3) 0.037(5) 0.022(4) 0.010(3) -0.005(3) 0.002(3)
C13A 0.010(4) 0.037(5) 0.025(5) 0.006(4) 0.001(3) -0.001(3)
C14A 0.020(4) 0.031(4) 0.015(4) 0.004(4) -0.004(4) 0.004(3)
C16A 0.016(4) 0.022(4) 0.022(4) 0.000(4) 0.003(4) 0.002(3)
O3B 0.016(3) 0.035(4) 0.054(6) 0.027(4) -0.001(4) 0.002(3)
C13B 0.017(4) 0.015(4) 0.038(6) 0.001(4) -0.001(4) -0.001(3)
C14B 0.016(4) 0.023(5) 0.027(5) 0.013(4) -0.001(4) -0.001(3)
C16B 0.008(4) 0.027(5) 0.028(5) 0.004(4) 0.000(3) -0.002(3)
C17B 0.013(4) 0.015(4) 0.031(5) 0.004(4) -0.002(4) 0.002(3)

loop_
_atom_type_symbol
_atom_type_description
_atom_type_scat_dispersion_real
_atom_type_scat_dispersion_imag
_atom_type_scat_source
C C 0.0033 0.0016 'International Tables Vol C Tables 4.2.6.8 and 6.1.1.4'
H H 0.0000 0.0000 'International Tables Vol C Tables 4.2.6.8 and 6.1.1.4'
N N 0.0061 0.0033 'International Tables Vol C Tables 4.2.6.8 and 6.1.1.4'
O O 0.0106 0.0060 'International Tables Vol C Tables 4.2.6.8 and 6.1.1.4'
Zn Zn 0.2839 1.4301 'International Tables Vol C Tables 4.2.6.8 and 6.1.1.4'

loop_
_geom_angle_atom_site_label_1
_geom_angle_atom_site_label_2
_geom_angle_atom_site_label_3
_geom_angle
_geom_angle_site_symmetry_1
_geom_angle_site_symmetry_3
O1 Zn1 O1 103.88(8) 7_655 .
O1 Zn1 O2 108.79(14) 7_655 4_656
O1 Zn1 O2 106.48(13) . 4_656
O1 Zn1 N3 117.34(16) 7_655 .
O1 Zn1 N3 108.73(14) . .
O2 Zn1 N3 110.88(14) 4_656 .
Zn1 O1 Zn1 123.78(15) 7_654 .
N3 C1 N6 112.8(4) . .
N3 C1 H1 123.6 . .
N6 C1 H1 123.6 . .
C18 O2 Zn1 115.0(3) . 2_566
C3 C2 N3 129.8(4) . .
C3 C2 C11 122.4(4) . .
N3 C2 C11 107.8(4) . .
C1 N3 C2 106.8(3) . .
C1 N3 Zn1 126.6(3) . .
C2 N3 Zn1 126.7(3) . .
C2 C3 C4 117.6(4) . .
C2 C3 H3 121.2 . .
C4 C3 H3 121.2 . .
C19 O4 H4 109.5 . .
C3 C4 C5 121.1(4) . .
C3 C4 C9 120.4(4) . .
C5 C4 C9 118.5(4) . .
C6 C5 C4 120.8(4) . .
C6 C5 H5 119.6 . .
C4 C5 H5 119.6 . .
C1 N6 C11 107.3(3) . .
C1 N6 C12 125.1(4) . .
C11 N6 C12 127.5(3) . .
C5 C6 C7 120.0(4) . .
C5 C6 H6 120.0 . .
C7 C6 H6 120.0 . .
C8 C7 C6 121.3(4) . .
C8 C7 H7 119.4 . .
C6 C7 H7 119.4 . .
C7 C8 C9 120.5(4) . .
C7 C8 H8 119.7 . .
C9 C8 H8 119.7 . .
C10 C9 C8 120.4(4) . .
C10 C9 C4 120.8(4) . .
C8 C9 C4 118.8(4) . .
C11 C10 C9 117.3(4) . .
C11 C10 H10 121.4 . .
C9 C10 H10 121.4 . .
C10 C11 N6 133.2(4) . .
C10 C11 C2 121.5(4) . .
N6 C11 C2 105.3(4) . .
C13A C12 C17B 92.7(6) . .
C13A C12 C13B 56.6(6) . .
C17B C12 C13B 122.4(6) . .
C13A C12 C17A 120.0(6) . .
C17B C12 C17A 58.0(6) . .
C13B C12 C17A 94.0(6) . .
C13A C12 N6 119.2(5) . .
C17B C12 N6 120.7(5) . .
C13B C12 N6 116.8(5) . .
C17A C12 N6 120.8(6) . .
C16A C15 C16B 52.8(6) . .
C16A C15 C14A 120.9(6) . .
C16B C15 C14A 94.4(6) . .
C16A C15 C14B 94.1(6) . .
C16B C15 C14B 118.5(6) . .
C14A C15 C14B 56.5(6) . .
C16A C15 C18 121.1(5) . .
C16B C15 C18 121.0(5) . .
C14A C15 C18 118.0(5) . .
C14B C15 C18 120.5(5) . .
O3B C18 O2 120.5(5) . .
O3B C18 O3A 42.1(5) . .
O2 C18 O3A 120.2(5) . .
O3B C18 C15 118.3(5) . .
O2 C18 C15 117.0(5) . .
O3A C18 C15 117.7(5) . .
C20 C19 O4 104.1(12) . .
C20 C19 H19A 110.9 . .
O4 C19 H19A 110.9 . .
C20 C19 H19B 110.9 . .
O4 C19 H19B 110.9 . .
H19A C19 H19B 109.0 . .
C19 C20 H20A 109.5 . .
C19 C20 H20B 109.5 . .
H20A C20 H20B 109.5 . .
C19 C20 H20C 109.5 . .
H20A C20 H20C 109.5 . .
H20B C20 H20C 109.5 . .
C12 C13A C14A 120.5(8) . .
C12 C13A H13A 119.8 . .
C14A C13A H13A 119.8 . .
C13A C14A C15 118.5(8) . .
C13A C14A H14A 120.8 . .
C15 C14A H14A 120.8 . .
C15 C16A C17A 120.8(8) . .
C15 C16A H16A 119.6 . .
C17A C16A H16A 119.6 . .
C16A C17A C12 119.1(9) . .
C16A C17A H17A 120.4 . .
C12 C17A H17A 120.4 . .
C12 C13B C14B 117.4(8) . .
C12 C13B H13B 121.3 . .
C14B C13B H13B 121.3 . .
C13B C14B C15 120.6(7) . .
C13B C14B H14B 119.7 . .
C15 C14B H14B 119.7 . .
C15 C16B C17B 121.3(7) . .
C15 C16B H16B 119.4 . .
C17B C16B H16B 119.4 . .
C12 C17B C16B 119.3(7) . .
C12 C17B H17B 120.4 . .
C16B C17B H17B 120.4 . .

loop_
_geom_bond_atom_site_label_1
_geom_bond_atom_site_label_2
_geom_bond_distance
_geom_bond_site_symmetry_2
Zn1 O1 1.916(3) 7_655
Zn1 O1 1.939(3) .
Zn1 O2 1.973(3) 4_656
Zn1 N3 2.007(3) .
O1 Zn1 1.916(3) 7_654
C1 N3 1.317(6) .
C1 N6 1.356(5) .
C1 H1 0.9500 .
O2 C18 1.257(6) .
O2 Zn1 1.973(3) 2_566
C2 C3 1.356(6) .
C2 N3 1.409(5) .
C2 C11 1.424(6) .
C3 C4 1.407(6) .
C3 H3 0.9500 .
O4 C19 1.522(14) .
O4 H4 0.8400 .
C4 C5 1.430(6) .
C4 C9 1.440(5) .
C5 C6 1.374(6) .
C5 H5 0.9500 .
N6 C11 1.408(5) .
N6 C12 1.438(5) .
C6 C7 1.422(7) .
C6 H6 0.9500 .
C7 C8 1.356(7) .
C7 H7 0.9500 .
C8 C9 1.432(6) .
C8 H8 0.9500 .
C9 C10 1.403(6) .
C10 C11 1.379(6) .
C10 H10 0.9500 .
C12 C13A 1.367(10) .
C12 C17B 1.370(9) .
C12 C13B 1.383(10) .
C12 C17A 1.416(10) .
C15 C16A 1.346(11) .
C15 C16B 1.357(10) .
C15 C14A 1.416(10) .
C15 C14B 1.432(10) .
C15 C18 1.504(6) .
C18 O3B 1.254(9) .
C18 O3A 1.302(9) .
C19 C20 1.51(2) .
C19 H19A 0.9900 .
C19 H19B 0.9900 .
C20 H20A 0.9800 .
C20 H20B 0.9800 .
C20 H20C 0.9800 .
C13A C14A 1.392(11) .
C13A H13A 0.9500 .
C14A H14A 0.9500 .
C16A C17A 1.379(12) .
C16A H16A 0.9500 .
C17A H17A 0.9500 .
C13B C14B 1.397(12) .
C13B H13B 0.9500 .
C14B H14B 0.9500 .
C16B C17B 1.380(11) .
C16B H16B 0.9500 .
C17B H17B 0.9500 .

loop_
_geom_torsion_atom_site_label_1
_geom_torsion_atom_site_label_2
_geom_torsion_atom_site_label_3
_geom_torsion_atom_site_label_4
_geom_torsion
_geom_torsion_site_symmetry_1
_geom_torsion_site_symmetry_4
O1 Zn1 O1 Zn1 -115.0(3) 7_655 7_654
O2 Zn1 O1 Zn1 -0.2(2) 4_656 7_654
N3 Zn1 O1 Zn1 119.3(2) . 7_654
N6 C1 N3 C2 -0.1(5) . .
N6 C1 N3 Zn1 178.7(3) . .
C3 C2 N3 C1 -177.4(5) . .
C11 C2 N3 C1 1.3(5) . .
C3 C2 N3 Zn1 3.8(7) . .
C11 C2 N3 Zn1 -177.4(3) . .
O1 Zn1 N3 C1 136.5(4) 7_655 .
O1 Zn1 N3 C1 -106.1(4) . .
O2 Zn1 N3 C1 10.6(4) 4_656 .
O1 Zn1 N3 C2 -45.0(4) 7_655 .
O1 Zn1 N3 C2 72.4(4) . .
O2 Zn1 N3 C2 -170.9(4) 4_656 .
N3 C2 C3 C4 -179.4(4) . .
C11 C2 C3 C4 2.0(7) . .
C2 C3 C4 C5 -178.4(4) . .
C2 C3 C4 C9 -0.6(7) . .
C3 C4 C5 C6 180.0(5) . .
C9 C4 C5 C6 2.2(7) . .
N3 C1 N6 C11 -1.2(5) . .
N3 C1 N6 C12 174.4(4) . .
C4 C5 C6 C7 -0.7(7) . .
C5 C6 C7 C8 0.7(8) . .
C6 C7 C8 C9 -2.2(8) . .
C7 C8 C9 C10 -177.6(5) . .
C7 C8 C9 C4 3.7(7) . .
C3 C4 C9 C10 -0.2(7) . .
C5 C4 C9 C10 177.6(4) . .
C3 C4 C9 C8 178.6(4) . .
C5 C4 C9 C8 -3.6(6) . .
C8 C9 C10 C11 -179.2(4) . .
C4 C9 C10 C11 -0.4(6) . .
C9 C10 C11 N6 -177.7(5) . .
C9 C10 C11 C2 1.8(7) . .
C1 N6 C11 C10 -178.5(5) . .
C12 N6 C11 C10 6.0(8) . .
C1 N6 C11 C2 1.9(5) . .
C12 N6 C11 C2 -173.6(4) . .
C3 C2 C11 C10 -2.8(7) . .
N3 C2 C11 C10 178.4(4) . .
C3 C2 C11 N6 176.9(4) . .
N3 C2 C11 N6 -1.9(5) . .
C1 N6 C12 C13A 34.6(8) . .
C11 N6 C12 C13A -150.6(6) . .
C1 N6 C12 C17B 148.0(6) . .
C11 N6 C12 C17B -37.3(8) . .
C1 N6 C12 C13B -30.2(8) . .
C11 N6 C12 C13B 144.5(7) . .
C1 N6 C12 C17A -143.3(6) . .
C11 N6 C12 C17A 31.4(8) . .
Zn1 O2 C18 O3B 39.0(9) 2_566 .
Zn1 O2 C18 O3A -10.1(8) 2_566 .
Zn1 O2 C18 C15 -164.3(4) 2_566 .
C16A C15 C18 O3B 133.1(9) . .
C16B C15 C18 O3B -164.4(9) . .
C14A C15 C18 O3B -49.5(10) . .
C14B C15 C18 O3B 16.2(11) . .
C16A C15 C18 O2 -24.1(8) . .
C16B C15 C18 O2 38.4(9) . .
C14A C15 C18 O2 153.4(6) . .
C14B C15 C18 O2 -141.0(6) . .
C16A C15 C18 O3A -178.9(7) . .
C16B C15 C18 O3A -116.4(8) . .
C14A C15 C18 O3A -1.5(9) . .
C14B C15 C18 O3A 64.2(9) . .
C17B C12 C13A C14A 51.8(9) . .
C13B C12 C13A C14A -75.9(9) . .
C17A C12 C13A C14A -2.4(12) . .
N6 C12 C13A C14A 179.6(7) . .
C12 C13A C14A C15 2.0(13) . .
C16A C15 C14A C13A -2.8(11) . .
C16B C15 C14A C13A -51.5(9) . .
C14B C15 C14A C13A 70.0(9) . .
C18 C15 C14A C13A 179.7(7) . .
C16B C15 C16A C17A 74.0(9) . .
C14A C15 C16A C17A 4.0(11) . .
C14B C15 C16A C17A -49.0(9) . .
C18 C15 C16A C17A -178.6(7) . .
C15 C16A C17A C12 -4.3(12) . .
C13A C12 C17A C16A 3.5(11) . .
C17B C12 C17A C16A -69.3(9) . .
C13B C12 C17A C16A 56.8(9) . .
N6 C12 C17A C16A -178.6(6) . .
C13A C12 C13B C14B 72.1(10) . .
C17B C12 C13B C14B 2.7(13) . .
C17A C12 C13B C14B -51.6(10) . .
N6 C12 C13B C14B -179.2(7) . .
C12 C13B C14B C15 -0.9(14) . .
C16A C15 C14B C13B 52.7(10) . .
C16B C15 C14B C13B 3.3(12) . .
C14A C15 C14B C13B -72.0(9) . .
C18 C15 C14B C13B -177.3(8) . .
C16A C15 C16B C17B -79.6(10) . .
C14A C15 C16B C17B 46.4(10) . .
C14B C15 C16B C17B -7.6(12) . .
C18 C15 C16B C17B 173.0(8) . .
C13A C12 C17B C16B -58.3(10) . .
C13B C12 C17B C16B -6.8(13) . .
C17A C12 C17B C16B 65.8(9) . .
N6 C12 C17B C16B 175.1(7) . .
C15 C16B C17B C12 9.3(14) . .
